data_4082350
loop_
_publ_author_name
'Manimaran, Bala.'
'Vanitha, A.'
'Karthikeyan, M.'
'Ramakrishna, Buthanapalli'
'Mobin, Shaikh M.'

_publ_section_title
;
 Self-Assembly of Selenium-Bridged Rhenium(I)-Based Metalla Rectangles:
 Synthesis, Characterization, and Molecular Recognition Studies
;
_journal_issue 2
_journal_name_full Organometallics
_journal_page_first 465
_journal_paper_doi 10.1021/om400673f
_journal_volume 33
_journal_year 2014
_chemical_formula_moiety '2(C30 H22 N2 O6 Re2 Se2), 3(C8 H5), 2(C2 H4 Cl2)'
_chemical_formula_sum 'C88 H67 Cl4 N4 O12 Re4 Se4'
_chemical_formula_weight 2574.90
_chemical_name_systematic
;
 ? 
;
_space_group_crystal_system monoclinic
_space_group_IT_number 14
_space_group_name_Hall '-P 2yn'
_space_group_name_H-M_alt 'P 1 21/n 1'
_symmetry_space_group_name_Hall '-P 2yn'
_symmetry_space_group_name_H-M 'P 1 21/n 1'
_atom_sites_solution_hydrogens geom
_atom_sites_solution_primary direct
_atom_sites_solution_secondary difmap
_audit_creation_date 2012-11-22
_audit_creation_method
;
  Olex2 1.2
  (compiled 2012.05.09 svn.r2324, GUI svn.r4230)
;
_cell_angle_alpha 90.00
_cell_angle_beta 111.970(3)
_cell_angle_gamma 90.00
_cell_formula_units_Z 4
_cell_length_a 27.1459(7)
_cell_length_b 10.9151(2)
_cell_length_c 30.7886(9)
_cell_measurement_reflns_used 17402
_cell_measurement_temperature 150.4(6)
_cell_measurement_theta_max 29.2936
_cell_measurement_theta_min 2.6473
_cell_volume 8460.2(4)
_computing_cell_refinement
;
CrysAlisPro, Agilent Technologies,
Version 1.171.36.20 (release 27-06-2012 CrysAlis171 .NET)
(compiled Jul 11 2012,15:38:31)
;
_computing_data_collection
;
CrysAlisPro, Agilent Technologies,
Version 1.171.36.20 (release 27-06-2012 CrysAlis171 .NET)
(compiled Jul 11 2012,15:38:31)
;
_computing_data_reduction
;
CrysAlisPro, Agilent Technologies,
Version 1.171.36.20 (release 27-06-2012 CrysAlis171 .NET)
(compiled Jul 11 2012,15:38:31)
;
_computing_molecular_graphics
;
O. V. Dolomanov, L. J. Bourhis, R. J. Gildea, J. A. K. Howard and H. Puschmann,
OLEX2: a complete structure solution, refinement and analysis program.
J. Appl. Cryst. (2009). 42, 339-341.
;
_computing_publication_material
;
O. V. Dolomanov, L. J. Bourhis, R. J. Gildea, J. A. K. Howard and H. Puschmann,
OLEX2: a complete structure solution, refinement and analysis program.
J. Appl. Cryst. (2009). 42, 339-341.
;
_computing_structure_refinement
;
SHELXL, G.M. Sheldrick, Acta Cryst.
(2008). A64, 112-122
;
_computing_structure_solution
;
SHELXS, G.M. Sheldrick, Acta Cryst.
(2008). A64, 112-122
;
_diffrn_ambient_temperature 150.4(6)
_diffrn_detector_area_resol_mean 15.9821
_diffrn_measured_fraction_theta_full 0.9984
_diffrn_measured_fraction_theta_max 0.9836
_diffrn_measurement_details
;
  1 omega  -71.00  -12.00   1.0000   40.0000
omega____ theta____ kappa____ phi______ frames
    -      -17.3397  -57.0000   60.0000 59

  2 omega  -25.00   21.00   1.0000   40.0000
omega____ theta____ kappa____ phi______ frames
    -      -17.3397  -99.0000  120.0000 46

  3 omega  -20.00   13.00   1.0000   40.0000
omega____ theta____ kappa____ phi______ frames
    -      -17.3397  -99.0000  -60.0000 33

  4 omega  -20.00   39.00   1.0000   40.0000
omega____ theta____ kappa____ phi______ frames
    -       18.9803  -57.0000    0.0000 59

  5 omega   -7.00   91.00   1.0000   40.0000
omega____ theta____ kappa____ phi______ frames
    -       18.9803   37.0000  -30.0000 98

  6 omega  -52.00   45.00   1.0000   40.0000
omega____ theta____ kappa____ phi______ frames
    -       18.9803  -37.0000  150.0000 97

  7 omega  -86.00  -16.00   1.0000   40.0000
omega____ theta____ kappa____ phi______ frames
    -      -17.3397  -57.0000  150.0000 70

  8 omega  -93.00  -34.00   1.0000   40.0000
omega____ theta____ kappa____ phi______ frames
    -      -17.3397 -179.0000 -150.0000 59
;
_diffrn_measurement_device_type 'Xcalibur, Eos'
_diffrn_measurement_method '\w scans'
_diffrn_orient_matrix_UB_11 0.0264685000
_diffrn_orient_matrix_UB_12 -0.0043522000
_diffrn_orient_matrix_UB_13 0.0164792000
_diffrn_orient_matrix_UB_21 -0.0079295000
_diffrn_orient_matrix_UB_22 -0.0463331000
_diffrn_orient_matrix_UB_23 0.0121854000
_diffrn_orient_matrix_UB_31 0.0055359000
_diffrn_orient_matrix_UB_32 -0.0453522000
_diffrn_orient_matrix_UB_33 -0.0140371000
_diffrn_radiation_monochromator graphite
_diffrn_radiation_type 'Mo K\a'
_diffrn_radiation_wavelength 0.7107
_diffrn_reflns_av_R_equivalents 0.0664
_diffrn_reflns_av_unetI/netI 0.0497
_diffrn_reflns_limit_h_max 32
_diffrn_reflns_limit_h_min -32
_diffrn_reflns_limit_k_max 12
_diffrn_reflns_limit_k_min -12
_diffrn_reflns_limit_l_max 36
_diffrn_reflns_limit_l_min -36
_diffrn_reflns_number 75744
_diffrn_reflns_theta_full 25.00
_diffrn_reflns_theta_max 25.00
_diffrn_reflns_theta_min 2.65
_diffrn_source 'Enhance (Mo) X-ray Source'
_exptl_absorpt_coefficient_mu 7.616
_exptl_absorpt_correction_T_max 1.00000
_exptl_absorpt_correction_T_min 0.30332
_exptl_absorpt_correction_type multi-scan
_exptl_absorpt_process_details
;
CrysAlisPro, Agilent Technologies,
Version 1.171.36.20 (release 27-06-2012 CrysAlis171 .NET)
(compiled Jul 11 2012,15:38:31)
Empirical absorption correction using spherical harmonics,
 implemented in SCALE3 ABSPACK scaling algorithm.
;
_exptl_crystal_colour block
_exptl_crystal_density_diffrn 2.022
_exptl_crystal_density_method 'not measured'
_exptl_crystal_description block
_exptl_crystal_F_000 4892
_exptl_crystal_size_max 0.45
_exptl_crystal_size_mid 0.4
_exptl_crystal_size_min 0.18
_refine_diff_density_max 2.532
_refine_diff_density_min -1.334
_refine_diff_density_rms 0.167
_refine_ls_extinction_method none
_refine_ls_goodness_of_fit_ref 1.025
_refine_ls_hydrogen_treatment mixed
_refine_ls_matrix_type full
_refine_ls_number_parameters 1033
_refine_ls_number_reflns 14870
_refine_ls_number_restraints 0
_refine_ls_restrained_S_all 1.025
_refine_ls_R_factor_all 0.0519
_refine_ls_R_factor_gt 0.0349
_refine_ls_shift/su_max 0.186
_refine_ls_shift/su_mean 0.003
_refine_ls_structure_factor_coef Fsqd
_refine_ls_weighting_details 'calc w=1/[\s^2^(Fo^2^)+(0.0438P)^2^+8.0901P] where P=(Fo^2^+2Fc^2^)/3'
_refine_ls_weighting_scheme calc
_refine_ls_wR_factor_gt 0.0789
_refine_ls_wR_factor_ref 0.0861
_reflns_number_gt 11825
_reflns_number_total 14870
_reflns_threshold_expression >2sigma(I)
_cod_data_source_file om400673f_si_002.cif
_cod_data_source_block 1b.pyrene
_cod_database_code 4082350
_chemical_oxdiff_formula 'C30 H30 N4 O6 Re4 Se4'
_chemical_oxdiff_usercomment '150 K, NEEDLE'
_reflns_odcompleteness_completeness 99.84
_reflns_odcompleteness_iscentric 1
_reflns_odcompleteness_theta 26.32

loop_
_space_group_symop_id
_space_group_symop_operation_xyz
1 'x, y, z'
2 '-x+1/2, y+1/2, -z+1/2'
3 '-x, -y, -z'
4 'x-1/2, -y-1/2, z-1/2'

loop_
_atom_site_label
_atom_site_type_symbol
_atom_site_fract_x
_atom_site_fract_y
_atom_site_fract_z
_atom_site_U_iso_or_equiv
_atom_site_adp_type
_atom_site_occupancy
_atom_site_symmetry_multiplicity
_atom_site_calc_flag
_atom_site_refinement_flags
Re3 Re 0.590556(11) 0.68233(2) 0.679502(10) 0.02042(8) Uani 1 1 d .
Re1 Re 0.775489(10) 0.80388(2) 0.447842(9) 0.01690(7) Uani 1 1 d .
Re4 Re 0.531410(10) 0.99592(2) 0.705517(9) 0.01777(7) Uani 1 1 d .
Re2 Re 0.765647(10) 1.15802(2) 0.419162(10) 0.01824(7) Uani 1 1 d .
Se1 Se 0.77834(2) 0.95035(6) 0.38113(2) 0.01748(15) Uani 1 1 d .
Se3 Se 0.49884(3) 0.77374(6) 0.67537(2) 0.02143(16) Uani 1 1 d .
Se4 Se 0.62062(3) 0.91024(6) 0.70303(2) 0.01997(15) Uani 1 1 d .
Se2 Se 0.78358(3) 1.01389(6) 0.49139(2) 0.01979(15) Uani 1 1 d .
N2 N 0.5651(2) 0.7494(5) 0.6062(2) 0.0228(13) Uani 1 1 d .
C36 C 0.5182(3) 0.8722(6) 0.4627(2) 0.0218(15) Uani 1 1 d .
C12 C 0.7057(3) 0.9972(6) 0.2864(2) 0.0211(15) Uani 1 1 d .
C33 C 0.5338(3) 0.8310(6) 0.5121(2) 0.0234(16) Uani 1 1 d .
C13 C 0.7325(3) 0.9768(6) 0.2567(3) 0.0285(17) Uani 1 1 d .
H13 H 0.7550 0.9095 0.2618 0.034 Uiso 1 1 calc R
C16 C 0.6654(3) 1.1759(6) 0.2413(3) 0.0340(19) Uani 1 1 d .
H16 H 0.6427 1.2428 0.2362 0.041 Uiso 1 1 calc R
C32 C 0.5783(3) 0.8738(7) 0.5469(2) 0.0290(17) Uani 1 1 d .
H32 H 0.5991 0.9324 0.5399 0.035 Uiso 1 1 calc R
C17 C 0.6723(3) 1.0967(6) 0.2783(3) 0.0286(17) Uani 1 1 d .
H17 H 0.6540 1.1110 0.2980 0.034 Uiso 1 1 calc R
C11 C 0.7119(3) 0.9116(6) 0.3264(2) 0.0204(15) Uani 1 1 d .
H11A H 0.7133 0.8277 0.3166 0.025 Uiso 1 1 calc R
H11B H 0.6815 0.9194 0.3355 0.025 Uiso 1 1 calc R
C31 C 0.5931(3) 0.8317(7) 0.5923(3) 0.0291(17) Uani 1 1 d .
H31 H 0.6244 0.8620 0.6146 0.035 Uiso 1 1 calc R
N3 N 0.8635(2) 0.8145(4) 0.47338(19) 0.0173(12) Uani 1 1 d .
N4 N 0.8537(2) 1.1680(5) 0.44533(19) 0.0194(12) Uani 1 1 d .
O12 O 0.5605(2) 0.9279(5) 0.80874(18) 0.0385(13) Uani 1 1 d .
N1 N 0.5107(2) 1.0474(5) 0.63054(19) 0.0193(12) Uani 1 1 d .
C55 C 0.5495(3) 0.9509(6) 0.7691(3) 0.0216(15) Uani 1 1 d .
O8 O 0.6193(2) 0.5920(5) 0.77979(19) 0.0429(14) Uani 1 1 d .
C1 C 0.8902(3) 0.8055(6) 0.4446(2) 0.0227(16) Uani 1 1 d .
H1 H 0.8707 0.7953 0.4128 0.027 Uiso 1 1 calc R
O5 O 0.7699(2) 0.5716(5) 0.39008(18) 0.0358(13) Uani 1 1 d .
O4 O 0.7811(2) 0.6399(5) 0.5307(2) 0.0384(13) Uani 1 1 d .
O6 O 0.6541(2) 0.8132(5) 0.4145(2) 0.0387(14) Uani 1 1 d .
C3 C 0.9752(3) 0.8220(5) 0.5060(2) 0.0172(14) Uani 1 1 d .
C2 C 0.9443(3) 0.8102(6) 0.4591(2) 0.0218(15) Uani 1 1 d .
H2 H 0.9603 0.8054 0.4372 0.026 Uiso 1 1 calc R
C6 C 1.0344(2) 0.8263(5) 0.5232(2) 0.0160(14) Uani 1 1 d .
C27 C 0.7002(3) 0.8090(6) 0.4269(3) 0.0249(16) Uani 1 1 d .
O10 O 0.41901(19) 1.0652(5) 0.69886(19) 0.0355(13) Uani 1 1 d .
O2 O 0.64555(19) 1.1158(5) 0.38452(18) 0.0327(12) Uani 1 1 d .
C56 C 0.4612(3) 1.0398(6) 0.7009(2) 0.0234(16) Uani 1 1 d .
O1 O 0.7547(2) 1.3162(5) 0.3331(2) 0.0445(15) Uani 1 1 d .
C9 C 0.8797(3) 1.1572(7) 0.4151(3) 0.0292(17) Uani 1 1 d .
H9 H 0.8599 1.1474 0.3833 0.035 Uiso 1 1 calc R
C4 C 0.9490(3) 0.8294(6) 0.5366(2) 0.0211(15) Uani 1 1 d .
H4 H 0.9680 0.8369 0.5687 0.025 Uiso 1 1 calc R
C28 C 0.6904(3) 1.1340(6) 0.3978(2) 0.0227(16) Uani 1 1 d .
C7 C 1.0612(3) 0.8141(6) 0.4926(3) 0.0262(17) Uani 1 1 d .
H7 H 1.0423 0.8049 0.4607 0.031 Uiso 1 1 calc R
C26 C 0.7726(3) 0.6602(6) 0.4113(3) 0.0251(16) Uani 1 1 d .
C30 C 0.7576(3) 1.2572(7) 0.3651(3) 0.0270(17) Uani 1 1 d .
C5 C 0.8935(3) 0.8256(6) 0.5190(3) 0.0269(17) Uani 1 1 d .
H5 H 0.8764 0.8310 0.5401 0.032 Uiso 1 1 calc R
C39 C 0.5419(3) 1.1237(6) 0.6175(2) 0.0277(17) Uani 1 1 d .
H39 H 0.5740 1.1492 0.6401 0.033 Uiso 1 1 calc R
O11 O 0.5736(2) 1.2517(5) 0.74047(18) 0.0326(12) Uani 1 1 d .
O7 O 0.5519(2) 0.4218(5) 0.6469(2) 0.0461(15) Uani 1 1 d .
O3 O 0.7555(2) 1.3882(5) 0.4722(2) 0.0408(14) Uani 1 1 d .
C57 C 0.5581(3) 1.1567(6) 0.7266(2) 0.0217(15) Uani 1 1 d .
C29 C 0.7600(3) 1.3020(7) 0.4529(3) 0.0270(17) Uani 1 1 d .
C47 C 0.7564(3) 0.8861(7) 0.7546(3) 0.0299(18) Uani 1 1 d .
H47 H 0.7476 0.9561 0.7361 0.036 Uiso 1 1 calc R
C60 C 0.5652(3) 0.5199(7) 0.6586(3) 0.0291(17) Uani 1 1 d .
C25 C 0.7790(3) 0.7027(6) 0.4999(3) 0.0273(17) Uani 1 1 d .
C43 C 0.7361(3) 0.7369(7) 0.8017(3) 0.0307(18) Uani 1 1 d .
H43 H 0.7131 0.7056 0.8150 0.037 Uiso 1 1 calc R
C40 C 0.5281(3) 1.1655(6) 0.5723(3) 0.0296(17) Uani 1 1 d .
H40 H 0.5503 1.2201 0.5653 0.036 Uiso 1 1 calc R
C44 C 0.7831(3) 0.6768(6) 0.8091(3) 0.0318(18) Uani 1 1 d .
H44 H 0.7921 0.6070 0.8277 0.038 Uiso 1 1 calc R
C42 C 0.7220(3) 0.8423(6) 0.7750(2) 0.0242(16) Uani 1 1 d .
O9 O 0.7003(2) 0.6088(5) 0.6812(2) 0.0407(14) Uani 1 1 d .
C49 C 0.4481(3) 0.5918(6) 0.7133(2) 0.0233(16) Uani 1 1 d .
C19 C 0.7281(3) 0.9602(7) 0.5515(3) 0.0292(17) Uani 1 1 d .
C18 C 0.7200(3) 1.0347(7) 0.5083(3) 0.0289(17) Uani 1 1 d .
H18A H 0.7155 1.1205 0.5143 0.035 Uiso 1 1 calc R
H18B H 0.6884 1.0072 0.4828 0.035 Uiso 1 1 calc R
C45 C 0.8171(3) 0.7221(7) 0.7884(3) 0.0341(19) Uani 1 1 d .
H45 H 0.8487 0.6816 0.7926 0.041 Uiso 1 1 calc R
C59 C 0.6588(3) 0.6366(6) 0.6804(2) 0.0271(17) Uani 1 1 d .
C10 C 0.8840(3) 1.1841(6) 0.4899(3) 0.0266(17) Uani 1 1 d .
H10 H 0.8672 1.1951 0.5110 0.032 Uiso 1 1 calc R
C8 C 1.0661(3) 0.8395(7) 0.5698(2) 0.0285(17) Uani 1 1 d .
H8 H 1.0502 0.8465 0.5917 0.034 Uiso 1 1 calc R
C41 C 0.6718(3) 0.9106(7) 0.7694(3) 0.0310(18) Uani 1 1 d .
H41A H 0.6806 0.9945 0.7798 0.037 Uiso 1 1 calc R
H41B H 0.6553 0.8729 0.7891 0.037 Uiso 1 1 calc R
C48 C 0.4808(3) 0.7065(6) 0.7277(2) 0.0255(16) Uani 1 1 d .
H48A H 0.5133 0.6887 0.7541 0.031 Uiso 1 1 calc R
H48B H 0.4611 0.7675 0.7376 0.031 Uiso 1 1 calc R
C37 C 0.5497(3) 0.9525(8) 0.4494(3) 0.040(2) Uani 1 1 d .
H37 H 0.5811 0.9824 0.4717 0.048 Uiso 1 1 calc R
C20 C 0.7604(3) 1.0032(7) 0.5955(3) 0.0347(19) Uani 1 1 d .
H20 H 0.7762 1.0799 0.5983 0.042 Uiso 1 1 calc R
C15 C 0.6926(3) 1.1549(7) 0.2119(3) 0.0345(19) Uani 1 1 d .
H15 H 0.6880 1.2077 0.1870 0.041 Uiso 1 1 calc R
C58 C 0.6093(3) 0.6271(7) 0.7422(3) 0.0289(17) Uani 1 1 d .
C85 C 0.9807(3) 0.4997(6) 0.5100(3) 0.0284(17) Uani 1 1 d .
C75 C 0.5009(3) 0.4882(7) 0.8443(2) 0.0307(18) Uani 1 1 d .
C38 C 0.4656(3) 1.0121(7) 0.5969(3) 0.038(2) Uani 1 1 d .
H38 H 0.4430 0.9608 0.6050 0.046 Uiso 1 1 calc R
C80 C 0.9258(3) 0.4974(6) 0.4810(3) 0.0317(19) Uani 1 1 d .
C54 C 0.3939(3) 0.5969(7) 0.6952(3) 0.036(2) Uani 1 1 d .
H54 H 0.3771 0.6724 0.6922 0.043 Uiso 1 1 calc R
C50 C 0.4726(3) 0.4778(7) 0.7181(3) 0.0332(19) Uani 1 1 d .
H50 H 0.5095 0.4724 0.7306 0.040 Uiso 1 1 calc R
C84 C 0.9958(3) 0.5019(6) 0.5597(3) 0.036(2) Uani 1 1 d .
C53 C 0.3633(3) 0.4912(7) 0.6811(3) 0.040(2) Uani 1 1 d .
H53 H 0.3264 0.4961 0.6683 0.048 Uiso 1 1 calc R
C63 C 0.4778(4) 0.6036(7) 0.8479(3) 0.037(2) Uani 1 1 d .
C46 C 0.8038(3) 0.8264(7) 0.7618(3) 0.0359(19) Uani 1 1 d .
H46 H 0.8268 0.8573 0.7484 0.043 Uiso 1 1 calc R
C81 C 0.8879(4) 0.4968(6) 0.5020(4) 0.044(2) Uani 1 1 d .
H81 H 0.8520 0.4940 0.4832 0.052 Uiso 1 1 calc R
C24 C 0.7044(3) 0.8455(7) 0.5485(3) 0.0366(19) Uani 1 1 d .
H24 H 0.6824 0.8151 0.5195 0.044 Uiso 1 1 calc R
C14 C 0.7264(3) 1.0554(7) 0.2194(3) 0.038(2) Uani 1 1 d .
H14 H 0.7449 1.0413 0.1998 0.045 Uiso 1 1 calc R
C70 C 0.4910(4) 0.2682(8) 0.8244(3) 0.041(2) Uani 1 1 d .
C22 C 0.7464(3) 0.8199(8) 0.6314(3) 0.044(2) Uani 1 1 d .
H22 H 0.7532 0.7720 0.6580 0.053 Uiso 1 1 calc R
C79 C 0.9117(3) 0.4943(6) 0.4313(3) 0.041(2) Uani 1 1 d .
H79 H 0.8760 0.4920 0.4118 0.049 Uiso 1 1 calc R
C21 C 0.7693(3) 0.9336(8) 0.6350(3) 0.043(2) Uani 1 1 d .
H21 H 0.7908 0.9637 0.6642 0.052 Uiso 1 1 calc R
C77 C 0.3884(3) 0.3786(7) 0.6864(3) 0.040(2) Uani 1 1 d .
H77 H 0.3685 0.3071 0.6776 0.048 Uiso 1 1 calc R
C76 C 0.4679(3) 0.3864(7) 0.8279(3) 0.0322(18) Uani 1 1 d .
C68 C 0.5784(4) 0.3619(8) 0.8534(3) 0.043(2) Uani 1 1 d .
H68 H 0.6150 0.3549 0.8620 0.052 Uiso 1 1 calc R
C86 C 1.0507(4) 0.5053(6) 0.5879(3) 0.041(2) Uani 1 1 d .
H86 H 1.0612 0.5074 0.6203 0.049 Uiso 1 1 calc R
C69 C 0.5482(3) 0.2622(8) 0.8382(3) 0.040(2) Uani 1 1 d .
H69 H 0.5641 0.1879 0.8364 0.048 Uiso 1 1 calc R
C64 C 0.5114(4) 0.7039(8) 0.8637(3) 0.049(2) Uani 1 1 d .
H64 H 0.4971 0.7797 0.8663 0.059 Uiso 1 1 calc R
C78 C 0.4122(3) 0.3965(8) 0.8139(3) 0.042(2) Uani 1 1 d .
C67 C 0.5568(3) 0.4782(7) 0.8570(3) 0.0360(19) Uani 1 1 d .
C51 C 0.4426(3) 0.3729(7) 0.7044(3) 0.040(2) Uani 1 1 d .
H51 H 0.4594 0.2974 0.7075 0.049 Uiso 1 1 calc R
C66 C 0.5886(4) 0.5833(8) 0.8733(3) 0.044(2) Uani 1 1 d .
H66 H 0.6252 0.5774 0.8823 0.053 Uiso 1 1 calc R
C83 C 0.9560(4) 0.5016(7) 0.5783(3) 0.045(2) Uani 1 1 d .
H83 H 0.9655 0.5024 0.6106 0.055 Uiso 1 1 calc R
C82 C 0.9030(4) 0.5003(7) 0.5497(4) 0.051(3) Uani 1 1 d .
H82 H 0.8773 0.5018 0.5628 0.062 Uiso 1 1 calc R
C71 C 0.4581(4) 0.1702(8) 0.8085(3) 0.048(2) Uani 1 1 d .
H71 H 0.4726 0.0941 0.8066 0.058 Uiso 1 1 calc R
C62 C 0.4228(4) 0.6103(9) 0.8350(3) 0.047(2) Uani 1 1 d .
H62 H 0.4075 0.6847 0.8378 0.057 Uiso 1 1 calc R
C35 C 0.5211(3) 0.7085(8) 0.5721(3) 0.043(2) Uani 1 1 d .
H35 H 0.5001 0.6522 0.5800 0.052 Uiso 1 1 calc R
C72 C 0.4038(4) 0.1814(9) 0.7952(3) 0.055(3) Uani 1 1 d .
H72 H 0.3824 0.1127 0.7842 0.066 Uiso 1 1 calc R
C73 C 0.3807(4) 0.2906(10) 0.7977(3) 0.055(3) Uani 1 1 d .
H73 H 0.3441 0.2956 0.7886 0.066 Uiso 1 1 calc R
C23 C 0.7135(4) 0.7772(8) 0.5884(3) 0.045(2) Uani 1 1 d .
H23 H 0.6972 0.7013 0.5861 0.055 Uiso 1 1 calc R
C65 C 0.5661(4) 0.6936(9) 0.8758(3) 0.053(3) Uani 1 1 d .
H65 H 0.5875 0.7626 0.8857 0.063 Uiso 1 1 calc R
C61 C 0.3909(4) 0.5109(9) 0.8185(3) 0.048(2) Uani 1 1 d .
H61 H 0.3544 0.5190 0.8100 0.058 Uiso 1 1 calc R
C34 C 0.5052(3) 0.7448(8) 0.5262(3) 0.047(2) Uani 1 1 d .
H34 H 0.4747 0.7108 0.5041 0.056 Uiso 1 1 calc R
Cl3 Cl 0.20063(12) 0.6485(3) 0.40100(11) 0.0780(8) Uani 1 1 d .
Cl1 Cl 0.62032(11) 0.3010(3) 0.46058(12) 0.0834(10) Uani 1 1 d .
Cl4 Cl 0.36187(16) 0.5624(4) 0.42194(14) 0.1273(15) Uani 1 1 d .
Cl2 Cl 0.5715(2) 0.5767(3) 0.45913(18) 0.157(2) Uani 1 1 d .
C90 C 0.6219(6) 0.4100(19) 0.4263(6) 0.153(6) Uani 1 1 d .
H90A H 0.6548 0.4009 0.4210 0.183 Uiso 1 1 calc R
H90B H 0.5932 0.3949 0.3964 0.183 Uiso 1 1 calc R
C87 C 0.2628(8) 0.5759(13) 0.4131(7) 0.165(7) Uani 1 1 d .
H87A H 0.2731 0.5369 0.4435 0.198 Uiso 1 1 calc R
H87B H 0.2577 0.5112 0.3902 0.198 Uiso 1 1 calc R
C88 C 0.3062(6) 0.6497(18) 0.4132(6) 0.153(6) Uani 1 1 d .
H88A H 0.3142 0.7106 0.4378 0.183 Uiso 1 1 calc R
H88B H 0.2963 0.6924 0.3835 0.183 Uiso 1 1 calc R
C89 C 0.6186(8) 0.5246(13) 0.4364(7) 0.165(7) Uani 1 1 d .
H89A H 0.6128 0.5710 0.4081 0.198 Uiso 1 1 calc R
H89B H 0.6533 0.5481 0.4587 0.198 Uiso 1 1 calc R

loop_
_atom_site_aniso_label
_atom_site_aniso_U_11
_atom_site_aniso_U_22
_atom_site_aniso_U_33
_atom_site_aniso_U_23
_atom_site_aniso_U_13
_atom_site_aniso_U_12
Re3 0.02506(15) 0.01992(15) 0.01705(15) 0.00294(11) 0.00877(12) 0.00125(11)
Re1 0.01523(14) 0.01731(14) 0.01867(15) 0.00066(11) 0.00694(11) -0.00080(10)
Re4 0.01832(14) 0.01907(15) 0.01680(15) 0.00260(11) 0.00760(11) 0.00137(11)
Re2 0.01496(14) 0.01689(14) 0.02241(16) 0.00040(11) 0.00646(11) -0.00053(10)
Se1 0.0148(3) 0.0195(3) 0.0172(4) 0.0017(3) 0.0050(3) 0.0002(3)
Se3 0.0236(4) 0.0223(4) 0.0197(4) 0.0013(3) 0.0095(3) -0.0028(3)
Se4 0.0191(3) 0.0223(4) 0.0183(4) 0.0001(3) 0.0068(3) 0.0010(3)
Se2 0.0195(3) 0.0208(4) 0.0205(4) -0.0009(3) 0.0092(3) -0.0003(3)
N2 0.027(3) 0.021(3) 0.024(3) 0.003(3) 0.013(3) 0.000(2)
C36 0.025(4) 0.020(4) 0.021(4) 0.002(3) 0.010(3) 0.002(3)
C12 0.019(4) 0.021(4) 0.018(4) -0.001(3) 0.001(3) -0.006(3)
C33 0.025(4) 0.024(4) 0.023(4) 0.002(3) 0.010(3) 0.005(3)
C13 0.037(4) 0.020(4) 0.027(4) -0.002(3) 0.010(4) 0.005(3)
C16 0.045(5) 0.024(4) 0.031(5) 0.007(3) 0.012(4) 0.009(3)
C32 0.033(4) 0.035(4) 0.020(4) 0.005(3) 0.011(3) -0.011(3)
C17 0.030(4) 0.029(4) 0.024(4) 0.001(3) 0.007(3) 0.006(3)
C11 0.020(4) 0.018(4) 0.019(4) -0.001(3) 0.003(3) -0.005(3)
C31 0.027(4) 0.039(4) 0.022(4) 0.000(3) 0.010(3) -0.007(3)
N3 0.020(3) 0.010(3) 0.021(3) 0.001(2) 0.007(3) 0.002(2)
N4 0.022(3) 0.014(3) 0.023(3) 0.004(2) 0.010(3) 0.001(2)
O12 0.056(4) 0.036(3) 0.022(3) 0.004(2) 0.012(3) 0.002(3)
N1 0.021(3) 0.022(3) 0.017(3) 0.002(2) 0.009(2) 0.002(2)
C55 0.028(4) 0.012(3) 0.028(4) 0.002(3) 0.014(3) 0.001(3)
O8 0.044(3) 0.059(4) 0.024(3) 0.012(3) 0.010(3) -0.003(3)
C1 0.020(4) 0.028(4) 0.017(4) 0.000(3) 0.004(3) 0.004(3)
O5 0.044(3) 0.031(3) 0.031(3) -0.009(3) 0.012(3) 0.002(2)
O4 0.052(4) 0.033(3) 0.040(4) 0.013(3) 0.028(3) 0.005(3)
O6 0.017(3) 0.053(4) 0.043(4) -0.002(3) 0.007(2) -0.002(2)
C3 0.021(4) 0.011(3) 0.021(4) 0.003(3) 0.009(3) 0.003(3)
C2 0.020(4) 0.032(4) 0.015(4) 0.007(3) 0.009(3) 0.005(3)
C6 0.018(3) 0.009(3) 0.021(4) 0.003(3) 0.008(3) -0.001(3)
C27 0.034(5) 0.025(4) 0.025(4) 0.001(3) 0.022(4) -0.006(3)
O10 0.019(3) 0.044(3) 0.049(4) -0.001(3) 0.018(3) 0.002(2)
O2 0.016(3) 0.039(3) 0.041(3) -0.003(2) 0.007(2) -0.001(2)
C56 0.028(4) 0.021(4) 0.016(4) 0.007(3) 0.003(3) -0.003(3)
O1 0.054(4) 0.037(3) 0.035(4) 0.012(3) 0.008(3) -0.003(3)
C9 0.017(4) 0.052(5) 0.020(4) 0.001(3) 0.008(3) -0.010(3)
C4 0.016(3) 0.034(4) 0.010(3) -0.004(3) 0.000(3) -0.001(3)
C28 0.031(4) 0.016(4) 0.027(4) -0.002(3) 0.017(3) 0.000(3)
C7 0.016(4) 0.043(5) 0.021(4) -0.006(3) 0.009(3) -0.004(3)
C26 0.021(4) 0.025(4) 0.032(4) 0.000(3) 0.012(3) 0.000(3)
C30 0.020(4) 0.028(4) 0.029(5) -0.009(4) 0.005(3) -0.003(3)
C5 0.027(4) 0.036(4) 0.023(4) 0.002(3) 0.016(3) 0.002(3)
C39 0.029(4) 0.033(4) 0.019(4) 0.005(3) 0.005(3) -0.013(3)
O11 0.036(3) 0.028(3) 0.037(3) -0.005(2) 0.017(3) -0.003(2)
O7 0.064(4) 0.024(3) 0.050(4) -0.006(3) 0.020(3) -0.010(3)
O3 0.039(3) 0.031(3) 0.055(4) -0.016(3) 0.020(3) -0.002(2)
C57 0.025(4) 0.025(4) 0.022(4) 0.004(3) 0.017(3) 0.002(3)
C29 0.021(4) 0.024(4) 0.037(5) 0.005(3) 0.011(3) -0.001(3)
C47 0.029(4) 0.028(4) 0.023(4) 0.001(3) -0.002(3) 0.004(3)
C60 0.033(4) 0.034(5) 0.023(4) 0.004(3) 0.014(3) 0.003(3)
C25 0.025(4) 0.025(4) 0.034(5) -0.006(3) 0.013(3) -0.002(3)
C43 0.023(4) 0.044(5) 0.023(4) -0.004(4) 0.006(3) -0.002(3)
C40 0.036(4) 0.030(4) 0.024(4) 0.005(3) 0.013(3) -0.008(3)
C44 0.034(4) 0.024(4) 0.033(5) 0.008(3) 0.008(4) 0.007(3)
C42 0.023(4) 0.027(4) 0.018(4) -0.002(3) 0.003(3) 0.000(3)
O9 0.037(3) 0.043(3) 0.048(4) 0.012(3) 0.022(3) 0.009(3)
C49 0.027(4) 0.027(4) 0.018(4) 0.002(3) 0.010(3) -0.002(3)
C19 0.032(4) 0.030(4) 0.037(5) -0.002(3) 0.026(4) 0.003(3)
C18 0.026(4) 0.031(4) 0.041(5) 0.000(3) 0.025(4) 0.004(3)
C45 0.029(4) 0.035(5) 0.036(5) 0.003(4) 0.010(4) 0.010(3)
C59 0.038(5) 0.024(4) 0.015(4) 0.007(3) 0.005(3) 0.003(3)
C10 0.023(4) 0.036(4) 0.023(4) -0.009(3) 0.011(3) -0.004(3)
C8 0.029(4) 0.045(5) 0.019(4) -0.005(3) 0.018(3) -0.004(3)
C41 0.023(4) 0.038(5) 0.023(4) -0.007(3) -0.003(3) 0.006(3)
C48 0.038(4) 0.025(4) 0.017(4) -0.005(3) 0.014(3) -0.007(3)
C37 0.025(4) 0.067(6) 0.020(4) 0.012(4) 0.001(3) -0.019(4)
C20 0.039(5) 0.037(5) 0.034(5) -0.003(4) 0.021(4) -0.007(4)
C15 0.053(5) 0.026(4) 0.018(4) 0.008(3) 0.007(4) 0.004(4)
C58 0.031(4) 0.035(4) 0.021(4) 0.008(3) 0.010(3) -0.003(3)
C85 0.037(5) 0.008(3) 0.044(5) 0.005(3) 0.020(4) 0.002(3)
C75 0.047(5) 0.031(4) 0.016(4) 0.008(3) 0.013(4) 0.003(4)
C38 0.030(4) 0.047(5) 0.034(5) 0.011(4) 0.008(4) -0.010(4)
C80 0.030(4) 0.015(4) 0.050(5) 0.007(3) 0.015(4) 0.002(3)
C54 0.032(4) 0.032(5) 0.051(6) 0.006(4) 0.023(4) 0.009(4)
C50 0.033(4) 0.033(5) 0.039(5) 0.008(4) 0.019(4) 0.000(3)
C84 0.053(5) 0.012(4) 0.047(5) 0.005(3) 0.025(4) 0.005(3)
C53 0.025(4) 0.048(5) 0.048(6) 0.001(4) 0.015(4) -0.009(4)
C63 0.059(6) 0.034(5) 0.020(4) 0.001(3) 0.018(4) 0.004(4)
C46 0.028(4) 0.046(5) 0.034(5) -0.001(4) 0.011(4) -0.005(4)
C81 0.044(5) 0.018(4) 0.076(7) 0.009(4) 0.030(5) 0.006(3)
C24 0.039(5) 0.041(5) 0.039(5) -0.002(4) 0.026(4) -0.001(4)
C14 0.041(5) 0.039(5) 0.034(5) 0.000(4) 0.016(4) 0.001(4)
C70 0.056(6) 0.048(5) 0.017(4) 0.001(4) 0.013(4) -0.008(4)
C22 0.047(5) 0.053(6) 0.041(6) 0.012(4) 0.025(5) 0.007(4)
C79 0.038(5) 0.017(4) 0.056(6) 0.003(4) 0.003(4) 0.005(3)
C21 0.043(5) 0.060(6) 0.031(5) -0.001(4) 0.018(4) -0.005(4)
C77 0.052(6) 0.031(5) 0.042(5) -0.007(4) 0.023(4) -0.020(4)
C76 0.044(5) 0.039(5) 0.021(4) 0.000(3) 0.020(4) -0.001(4)
C68 0.051(5) 0.057(6) 0.029(5) 0.007(4) 0.023(4) 0.006(5)
C86 0.057(6) 0.024(4) 0.037(5) -0.003(4) 0.011(4) 0.009(4)
C69 0.049(5) 0.042(5) 0.035(5) 0.004(4) 0.024(4) 0.011(4)
C64 0.089(8) 0.038(5) 0.024(5) 0.002(4) 0.027(5) 0.006(5)
C78 0.038(5) 0.066(6) 0.020(4) 0.006(4) 0.009(4) -0.002(4)
C67 0.041(5) 0.044(5) 0.028(5) 0.006(4) 0.019(4) -0.006(4)
C51 0.046(5) 0.021(4) 0.059(6) 0.001(4) 0.025(5) 0.000(4)
C66 0.053(6) 0.057(6) 0.025(5) 0.003(4) 0.018(4) -0.016(5)
C83 0.064(6) 0.027(5) 0.054(6) 0.013(4) 0.031(5) 0.015(4)
C82 0.071(7) 0.031(5) 0.078(8) 0.020(5) 0.057(6) 0.013(4)
C71 0.073(7) 0.038(5) 0.033(5) -0.004(4) 0.020(5) -0.007(5)
C62 0.063(6) 0.065(6) 0.017(4) 0.009(4) 0.019(4) 0.031(5)
C35 0.048(5) 0.049(5) 0.029(5) 0.013(4) 0.011(4) -0.023(4)
C72 0.070(7) 0.060(7) 0.028(5) -0.004(4) 0.012(5) -0.027(5)
C73 0.045(6) 0.093(8) 0.023(5) -0.003(5) 0.008(4) -0.020(5)
C23 0.061(6) 0.033(5) 0.057(6) 0.004(4) 0.039(5) -0.007(4)
C65 0.079(8) 0.054(6) 0.030(5) -0.001(4) 0.027(5) -0.015(5)
C61 0.040(5) 0.078(7) 0.026(5) 0.016(5) 0.012(4) 0.021(5)
C34 0.041(5) 0.064(6) 0.025(5) 0.011(4) 0.001(4) -0.027(4)
Cl3 0.087(2) 0.0749(19) 0.083(2) 0.0220(16) 0.0449(18) 0.0096(16)
Cl1 0.0617(18) 0.098(2) 0.080(2) -0.0351(18) 0.0148(16) 0.0220(15)
Cl4 0.101(3) 0.188(4) 0.096(3) -0.051(3) 0.040(2) -0.013(3)
Cl2 0.235(6) 0.068(2) 0.168(5) 0.004(3) 0.074(4) 0.072(3)
C90 0.100(8) 0.260(16) 0.121(10) 0.090(11) 0.068(8) 0.098(10)
C87 0.256(17) 0.075(7) 0.258(18) 0.045(9) 0.202(16) 0.027(9)
C88 0.100(8) 0.260(16) 0.121(10) 0.090(11) 0.068(8) 0.098(10)
C89 0.256(17) 0.075(7) 0.258(18) 0.045(9) 0.202(16) 0.027(9)

loop_
_atom_type_symbol
_atom_type_description
_atom_type_scat_dispersion_real
_atom_type_scat_dispersion_imag
_atom_type_scat_source
C C 0.0033 0.0016 'International Tables Vol C Tables 4.2.6.8 and 6.1.1.4'
H H 0.0000 0.0000 'International Tables Vol C Tables 4.2.6.8 and 6.1.1.4'
N N 0.0061 0.0033 'International Tables Vol C Tables 4.2.6.8 and 6.1.1.4'
O O 0.0106 0.0060 'International Tables Vol C Tables 4.2.6.8 and 6.1.1.4'
Se Se -0.0929 2.2259 'International Tables Vol C Tables 4.2.6.8 and 6.1.1.4'
Re Re -1.0185 7.2310 'International Tables Vol C Tables 4.2.6.8 and 6.1.1.4'
Cl Cl 0.1484 0.1585 'International Tables Vol C Tables 4.2.6.8 and 6.1.1.4'

loop_
_geom_angle_atom_site_label_1
_geom_angle_atom_site_label_2
_geom_angle_atom_site_label_3
_geom_angle
_geom_angle_site_symmetry_1
_geom_angle_site_symmetry_3
Se4 Re3 Se3 81.14(2) . .
N2 Re3 Se3 84.09(14) . .
N2 Re3 Se4 85.12(14) . .
C60 Re3 Se3 96.9(2) . .
C60 Re3 Se4 176.3(2) . .
C60 Re3 N2 91.6(3) . .
C59 Re3 Se3 172.7(2) . .
C59 Re3 Se4 92.5(2) . .
C59 Re3 N2 91.9(3) . .
C59 Re3 C60 89.3(3) . .
C58 Re3 Se3 93.3(2) . .
C58 Re3 Se4 94.7(2) . .
C58 Re3 N2 177.4(3) . .
C58 Re3 C60 88.5(3) . .
C58 Re3 C59 90.7(3) . .
Se2 Re1 Se1 81.17(2) . .
N3 Re1 Se1 84.40(14) . .
N3 Re1 Se2 84.27(13) . .
C27 Re1 Se1 93.4(2) . .
C27 Re1 Se2 91.2(2) . .
C27 Re1 N3 175.2(2) . .
C27 Re1 C26 91.2(3) . .
C27 Re1 C25 90.7(3) . .
C26 Re1 Se1 92.7(2) . .
C26 Re1 Se2 173.5(2) . .
C26 Re1 N3 93.1(2) . .
C26 Re1 C25 89.8(3) . .
C25 Re1 Se1 175.2(2) . .
C25 Re1 Se2 96.2(2) . .
C25 Re1 N3 91.4(3) . .
Se4 Re4 Se3 81.55(2) . .
N1 Re4 Se3 86.90(14) . .
N1 Re4 Se4 86.40(14) . .
C55 Re4 Se3 92.79(19) . .
C55 Re4 Se4 93.0(2) . .
C55 Re4 N1 179.3(2) . .
C55 Re4 C56 90.5(3) . .
C55 Re4 C57 88.2(3) . .
C56 Re4 Se3 90.6(2) . .
C56 Re4 Se4 171.6(2) . .
C56 Re4 N1 90.1(2) . .
C57 Re4 Se3 177.2(2) . .
C57 Re4 Se4 95.7(2) . .
C57 Re4 N1 92.1(2) . .
C57 Re4 C56 92.1(3) . .
Se2 Re2 Se1 81.18(2) . .
N4 Re2 Se1 84.34(14) . .
N4 Re2 Se2 83.59(14) . .
C28 Re2 Se1 91.70(19) . .
C28 Re2 Se2 92.6(2) . .
C28 Re2 N4 174.8(2) . .
C28 Re2 C30 91.1(3) . .
C28 Re2 C29 90.4(3) . .
C30 Re2 Se1 95.2(2) . .
C30 Re2 Se2 175.0(2) . .
C30 Re2 N4 92.6(2) . .
C29 Re2 Se1 174.3(2) . .
C29 Re2 Se2 93.4(2) . .
C29 Re2 N4 93.2(2) . .
C29 Re2 C30 90.0(3) . .
Re1 Se1 Re2 97.42(2) . .
C11 Se1 Re1 104.41(19) . .
C11 Se1 Re2 109.28(19) . .
Re4 Se3 Re3 98.34(2) . .
C48 Se3 Re3 109.6(2) . .
C48 Se3 Re4 101.91(19) . .
Re4 Se4 Re3 98.64(2) . .
C41 Se4 Re3 108.0(2) . .
C41 Se4 Re4 105.4(2) . .
Re2 Se2 Re1 97.91(2) . .
C18 Se2 Re1 108.6(2) . .
C18 Se2 Re2 104.5(2) . .
C31 N2 Re3 123.0(5) . .
C35 N2 Re3 122.3(5) . .
C35 N2 C31 114.7(6) . .
C40 C36 C33 122.4(6) 3_676 .
C40 C36 C37 116.1(6) 3_676 .
C37 C36 C33 121.4(6) . .
C13 C12 C11 121.0(6) . .
C17 C12 C13 118.8(7) . .
C17 C12 C11 120.2(7) . .
C32 C33 C36 121.9(6) . .
C32 C33 C34 114.9(7) . .
C34 C33 C36 123.2(6) . .
C12 C13 C14 121.1(7) . .
C15 C16 C17 119.5(7) . .
C33 C32 C31 121.3(7) . .
C12 C17 C16 121.2(7) . .
C12 C11 Se1 110.4(4) . .
N2 C31 C32 123.9(7) . .
C1 N3 Re1 122.5(4) . .
C5 N3 Re1 121.7(5) . .
C5 N3 C1 115.7(6) . .
C9 N4 Re2 120.6(5) . .
C10 N4 Re2 123.4(5) . .
C10 N4 C9 116.1(6) . .
C39 N1 Re4 121.2(4) . .
C38 N1 Re4 122.2(5) . .
C38 N1 C39 116.4(6) . .
O12 C55 Re4 177.4(6) . .
N3 C1 C2 124.1(7) . .
C2 C3 C6 121.9(6) . .
C2 C3 C4 116.9(6) . .
C4 C3 C6 121.2(6) . .
C1 C2 C3 120.3(7) . .
C7 C6 C3 121.4(6) . .
C8 C6 C3 122.9(6) . .
C8 C6 C7 115.6(6) . .
O6 C27 Re1 179.1(7) . .
O10 C56 Re4 178.7(6) . .
N4 C9 C8 122.0(7) . 3_776
C3 C4 C5 119.4(6) . .
O2 C28 Re2 177.7(6) . .
C10 C7 C6 119.7(7) 3_776 .
O5 C26 Re1 177.8(6) . .
O1 C30 Re2 177.6(6) . .
N3 C5 C4 123.5(6) . .
N1 C39 C40 122.7(6) . .
O11 C57 Re4 177.7(6) . .
O3 C29 Re2 178.3(7) . .
C46 C47 C42 120.5(7) . .
O7 C60 Re3 177.7(7) . .
O4 C25 Re1 178.7(6) . .
C44 C43 C42 122.0(7) . .
C36 C40 C39 121.1(7) 3_676 .
C43 C44 C45 119.1(7) . .
C47 C42 C41 120.8(6) . .
C43 C42 C47 118.1(6) . .
C43 C42 C41 121.1(7) . .
C54 C49 C48 120.9(6) . .
C54 C49 C50 118.6(7) . .
C50 C49 C48 120.6(7) . .
C20 C19 C18 120.6(7) . .
C20 C19 C24 118.3(7) . .
C24 C19 C18 121.1(7) . .
C19 C18 Se2 108.3(5) . .
C46 C45 C44 119.9(7) . .
O9 C59 Re3 179.7(7) . .
N4 C10 C7 124.5(7) . 3_776
C9 C8 C6 122.0(7) 3_776 .
C42 C41 Se4 111.7(5) . .
C49 C48 Se3 111.4(5) . .
C38 C37 C36 120.0(7) 3_676 .
C21 C20 C19 120.9(8) . .
C16 C15 C14 120.3(7) . .
O8 C58 Re3 178.1(7) . .
C85 C85 C80 120.3(9) 3_766 .
C85 C85 C84 120.6(9) 3_766 .
C80 C85 C84 119.1(7) . .
C76 C75 C63 119.2(8) . .
C76 C75 C67 120.8(7) . .
C67 C75 C63 120.0(7) . .
N1 C38 C37 123.7(7) . 3_676
C85 C80 C79 118.0(7) . .
C81 C80 C85 119.1(8) . .
C81 C80 C79 122.8(8) . .
C49 C54 C53 121.3(7) . .
C51 C50 C49 120.4(7) . .
C86 C84 C85 118.0(8) . .
C83 C84 C85 118.8(8) . .
C83 C84 C86 123.1(8) . .
C77 C53 C54 119.3(8) . .
C64 C63 C75 118.1(8) . .
C64 C63 C62 123.4(8) . .
C62 C63 C75 118.5(8) . .
C45 C46 C47 120.5(8) . .
C82 C81 C80 121.1(9) . .
C23 C24 C19 120.2(8) . .
C15 C14 C13 119.1(8) . .
C69 C70 C76 117.5(7) . .
C71 C70 C76 118.8(9) . .
C71 C70 C69 123.7(9) . .
C23 C22 C21 119.7(8) . .
C86 C79 C80 121.4(8) 3_766 .
C20 C21 C22 120.3(8) . .
C51 C77 C53 119.7(7) . .
C75 C76 C70 119.8(7) . .
C75 C76 C78 121.0(7) . .
C78 C76 C70 119.2(7) . .
C69 C68 C67 122.5(8) . .
C79 C86 C84 121.6(8) 3_766 .
C68 C69 C70 120.9(8) . .
C63 C64 C65 121.6(8) . .
C73 C78 C76 118.7(9) . .
C61 C78 C76 118.2(8) . .
C61 C78 C73 123.1(9) . .
C68 C67 C75 118.5(7) . .
C66 C67 C75 119.0(8) . .
C66 C67 C68 122.5(8) . .
C77 C51 C50 120.8(7) . .
C65 C66 C67 120.7(9) . .
C82 C83 C84 121.3(9) . .
C81 C82 C83 120.6(9) . .
C70 C71 C72 121.4(9) . .
C61 C62 C63 121.8(8) . .
N2 C35 C34 123.8(7) . .
C73 C72 C71 121.5(9) . .
C72 C73 C78 120.5(9) . .
C22 C23 C24 120.8(8) . .
C66 C65 C64 120.7(9) . .
C62 C61 C78 121.1(8) . .
C35 C34 C33 121.4(7) . .
C89 C90 Cl1 122.3(14) . .
C88 C87 Cl3 117.9(11) . .
C87 C88 Cl4 111.3(14) . .
C90 C89 Cl2 121.9(13) . .

loop_
_geom_bond_atom_site_label_1
_geom_bond_atom_site_label_2
_geom_bond_distance
_geom_bond_site_symmetry_2
Re3 Se3 2.6406(7) .
Re3 Se4 2.6338(7) .
Re3 N2 2.223(6) .
Re3 C60 1.923(8) .
Re3 C59 1.908(8) .
Re3 C58 1.900(7) .
Re1 Se1 2.6268(7) .
Re1 Se2 2.6231(7) .
Re1 N3 2.222(5) .
Re1 C27 1.899(7) .
Re1 C26 1.914(7) .
Re1 C25 1.919(8) .
Re4 Se3 2.6288(7) .
Re4 Se4 2.6238(7) .
Re4 N1 2.234(5) .
Re4 C55 1.897(7) .
Re4 C56 1.919(8) .
Re4 C57 1.917(7) .
Re2 Se1 2.6325(7) .
Re2 Se2 2.6168(7) .
Re2 N4 2.220(5) .
Re2 C28 1.916(7) .
Re2 C30 1.928(8) .
Re2 C29 1.921(8) .
Se1 C11 1.998(6) .
Se3 C48 1.992(7) .
Se4 C41 1.996(7) .
Se2 C18 1.994(6) .
N2 C31 1.347(9) .
N2 C35 1.336(9) .
C36 C33 1.488(9) .
C36 C40 1.377(10) 3_676
C36 C37 1.388(9) .
C12 C13 1.382(10) .
C12 C17 1.376(9) .
C12 C11 1.505(9) .
C33 C32 1.364(10) .
C33 C34 1.388(10) .
C13 C14 1.394(11) .
C16 C17 1.387(10) .
C16 C15 1.382(11) .
C32 C31 1.381(10) .
N3 C1 1.342(9) .
N3 C5 1.340(9) .
N4 C9 1.368(9) .
N4 C10 1.322(9) .
O12 C55 1.169(8) .
N1 C39 1.350(8) .
N1 C38 1.333(9) .
O8 C58 1.152(8) .
C1 C2 1.366(9) .
O5 C26 1.155(8) .
O4 C25 1.154(9) .
O6 C27 1.165(8) .
C3 C2 1.379(9) .
C3 C6 1.491(9) .
C3 C4 1.381(9) .
C6 C7 1.397(9) .
C6 C8 1.377(9) .
O10 C56 1.156(8) .
O2 C28 1.146(8) .
O1 C30 1.155(9) .
C9 C8 1.368(9) 3_776
C4 C5 1.398(9) .
C7 C10 1.380(9) 3_776
C39 C40 1.377(10) .
O11 C57 1.141(8) .
O7 C60 1.145(8) .
O3 C29 1.144(8) .
C47 C42 1.390(10) .
C47 C46 1.383(10) .
C43 C44 1.374(10) .
C43 C42 1.383(10) .
C40 C36 1.377(10) 3_676
C44 C45 1.394(11) .
C42 C41 1.505(9) .
O9 C59 1.157(8) .
C49 C48 1.502(9) .
C49 C54 1.367(10) .
C49 C50 1.393(10) .
C19 C18 1.502(10) .
C19 C20 1.392(11) .
C19 C24 1.395(10) .
C45 C46 1.370(10) .
C10 C7 1.380(9) 3_776
C8 C9 1.369(9) 3_776
C37 C38 1.382(10) 3_676
C20 C21 1.376(11) .
C15 C14 1.385(10) .
C85 C85 1.401(14) 3_766
C85 C80 1.422(10) .
C85 C84 1.429(11) .
C75 C63 1.429(11) .
C75 C76 1.398(11) .
C75 C67 1.422(11) .
C38 C37 1.382(10) 3_676
C80 C81 1.405(11) .
C80 C79 1.432(12) .
C54 C53 1.393(11) .
C50 C51 1.376(10) .
C84 C86 1.418(12) .
C84 C83 1.398(12) .
C53 C77 1.385(11) .
C63 C64 1.392(12) .
C63 C62 1.396(12) .
C81 C82 1.367(13) .
C24 C23 1.378(12) .
C70 C76 1.454(11) .
C70 C69 1.451(12) .
C70 C71 1.361(11) .
C22 C21 1.374(12) .
C22 C23 1.373(12) .
C79 C86 1.359(12) 3_766
C77 C51 1.366(11) .
C76 C78 1.414(11) .
C68 C69 1.339(12) .
C68 C67 1.421(11) .
C86 C79 1.359(12) 3_766
C64 C65 1.393(13) .
C78 C73 1.412(12) .
C78 C61 1.406(12) .
C67 C66 1.410(11) .
C66 C65 1.365(12) .
C83 C82 1.377(13) .
C71 C72 1.381(13) .
C62 C61 1.362(13) .
C35 C34 1.373(11) .
C72 C73 1.362(13) .
Cl3 C87 1.775(18) .
Cl1 C90 1.602(16) .
Cl4 C88 1.720(13) .
Cl2 C89 1.767(16) .
C90 C89 1.30(2) .
C87 C88 1.43(2) .
